data_4124798
loop_
_publ_author_name
'Cordes, A.W.'
'Noble, M.C.'
'Marcellus, C.G.'
'Pennington, W.T.'
'Oakley, R.T.'

_publ_section_title
;
 Preparation and Crystal and Molecular Structure of S4 N4 H(+) B F4(-).
 Molecular Orbital Study of the Protonation of Tetrasulfur Tetranitride
;
_journal_name_full 'Journal of the American Chemical Society'
_journal_page_first 6008
_journal_page_last 6012
_journal_volume 105
_journal_year 1983
_chemical_formula_sum 'B F4 H N4 S4'
_chemical_name_systematic '(S4 N4 H) (B F4)'
_space_group_IT_number 14
_symmetry_space_group_name_Hall '-P 2yn'
_symmetry_space_group_name_H-M 'P 1 21/n 1'
_cell_angle_alpha 90
_cell_angle_beta 101.63
_cell_angle_gamma 90
_cell_formula_units_Z 4
_cell_length_a 6.563
_cell_length_b 11.717
_cell_length_c 11.409
_cell_volume 859.325
_citation_journal_id_ASTM JACSAT
_cod_data_source_file Cordes_JACSAT_1983_1863.cif
_cod_data_source_block H1B1F4N4S4
_cod_original_cell_volume 859.3251
_cod_original_sg_symbol_Hall '-P 2ybc (x-z,y,z)'
_cod_original_formula_sum 'H1 B1 F4 N4 S4'
_cod_database_code 4124798

loop_
_symmetry_equiv_pos_as_xyz
x,y,z
-x+1/2,y+1/2,-z+1/2
-x,-y,-z
x-1/2,-y-1/2,z-1/2

loop_
_atom_site_label
_atom_site_type_symbol
_atom_site_fract_x
_atom_site_fract_y
_atom_site_fract_z
_atom_site_occupancy
_atom_site_U_iso_or_equiv
F3 F-1 0.384 0.624 0.306 1 0.0
N3 N-3 0.211 0.1982 0.6316 1 0.0
F4 F-1 0.518 0.6129 0.1397 1 0.0
S3 S+3 0.0003 0.2563 0.5875 1 0.0
F1 F-1 0.362 0.4616 0.2007 1 0.0
S4 S+3 0.1215 0.3983 0.4034 1 0.0
S1 S+3 0.4755 0.2602 0.4041 1 0.0
S2 S+3 0.3573 0.1104 0.5849 1 0.0
B1 B+3 0.486 0.552 0.239 1 0.0
N1 N-3 0.367 0.3713 0.4596 1 0.0
F2 F-1 0.673 0.5215 0.3073 1 0.0
N2 N-3 0.459 0.147 0.48 1 0.0
N4 N-3 -0.025 0.3404 0.4807 1 0.0
